data_4115174
loop_
_publ_author_name
'Claudia M. P. Kronenburg'
'Johann T. B. H. Jastrzebski'
'Jaap Boersma'
'Martin Lutz'
'Anthony L. Spek'
'Gerard van Koten'

_publ_contact_author_address
; Bijvoet Center for Biomolecular Research
  Dep. Crystal and Structural Chemistry
  Utrecht University
  Padualaan 8
  3584 CH Utrecht
  The Netherlands
;
_publ_contact_author_email m.lutz@chem.uu.nl
_publ_contact_author_fax '[+31] 30 2533940'
_publ_contact_author_name 'Martin Lutz'
_publ_contact_author_phone '[+31] 30 2533902'
_publ_section_title
;
 The First Homologous Series of Self-Assembled Aryl Bromo- and Aryl
 Cyanocuprates, -Argentates, and -Aurates; MLi~2~XAr~2~ (M = CuI, AgI,
 AuI; X = Br, C\\tbN; Ar = [C~6~H~4~CH~2~N(Et)CH~2~CH~2~NEt~2~]-2)
;
_journal_name_full 'Journal of the American Chemical Society'
_journal_page_first 11675
_journal_page_last 11683
_journal_paper_doi 10.1021/ja026945t
_journal_volume 124
_journal_year 2002
_chemical_formula_moiety 'C30 H50 Ag1.05 Br Li1.95 N4'
_chemical_formula_sum 'C30 H50 Ag1.05 Br Li1.95 N4'
_chemical_formula_weight 673.70
_chemical_name_systematic
; 
 ? 
;
_space_group_IT_number 14
_symmetry_cell_setting monoclinic
_symmetry_space_group_name_Hall '-P 2ybc'
_symmetry_space_group_name_H-M 'P 1 21/c 1'
_atom_sites_solution_hydrogens geom
_atom_sites_solution_primary heavy
_atom_sites_solution_secondary difmap
_audit_creation_method SHELXL-97
_cell_angle_alpha 90.00
_cell_angle_beta 107.7146(10)
_cell_angle_gamma 90.00
_cell_formula_units_Z 4
_cell_length_a 12.6609(3)
_cell_length_b 31.2622(8)
_cell_length_c 8.5488(2)
_cell_measurement_temperature 125(2)
_cell_volume 3223.24(14)
_computing_cell_refinement 'DENZO 1.11.0'
_computing_data_collection 'Nonius COLLECT'
_computing_data_reduction 'DENZO 1.11.0'
_computing_structure_refinement 'SHELXL-97 (Sheldrick, 1997)'
_computing_structure_solution 'DIRDIF-97 (Beurskens et al., 1997)'
_diffrn_ambient_temperature 125(2)
_diffrn_measured_fraction_theta_full 0.994
_diffrn_measured_fraction_theta_max 0.994
_diffrn_measurement_device_type 'Nonius KappaCCD'
_diffrn_radiation_monochromator graphite
_diffrn_radiation_source 'rotating anode'
_diffrn_radiation_type MoK\a
_diffrn_radiation_wavelength 0.71073
_diffrn_reflns_av_R_equivalents 0.0556
_diffrn_reflns_av_sigmaI/netI 0.0651
_diffrn_reflns_limit_h_max 16
_diffrn_reflns_limit_h_min -16
_diffrn_reflns_limit_k_max 40
_diffrn_reflns_limit_k_min -37
_diffrn_reflns_limit_l_max 6
_diffrn_reflns_limit_l_min -11
_diffrn_reflns_number 24973
_diffrn_reflns_theta_full 27.47
_diffrn_reflns_theta_max 27.47
_diffrn_reflns_theta_min 1.30
_exptl_absorpt_coefficient_mu 1.920
_exptl_absorpt_correction_T_max 0.91
_exptl_absorpt_correction_T_min 0.82
_exptl_absorpt_correction_type multi-scan
_exptl_crystal_colour colourless
_exptl_crystal_density_diffrn 1.388
_exptl_crystal_description needle
_exptl_crystal_F_000 1393
_exptl_crystal_size_max 0.51
_exptl_crystal_size_mid 0.12
_exptl_crystal_size_min 0.06
_refine_diff_density_max 1.201
_refine_diff_density_min -0.771
_refine_diff_density_rms 0.105
_refine_ls_extinction_method none
_refine_ls_goodness_of_fit_ref 1.045
_refine_ls_hydrogen_treatment constraint
_refine_ls_matrix_type full
_refine_ls_number_parameters 351
_refine_ls_number_reflns 7340
_refine_ls_number_restraints 0
_refine_ls_restrained_S_all 1.045
_refine_ls_R_factor_all 0.0734
_refine_ls_R_factor_gt 0.0448
_refine_ls_shift/su_max 0.002
_refine_ls_shift/su_mean 0.000
_refine_ls_structure_factor_coef Fsqd
_refine_ls_weighting_details 'calc w=1/[\s^2^(Fo^2^)+(0.0367P)^2^+3.9377P] where P=(Fo^2^+2Fc^2^)/3'
_refine_ls_weighting_scheme calc
_refine_ls_wR_factor_gt 0.0938
_refine_ls_wR_factor_ref 0.1056
_reflns_number_gt 5417
_reflns_number_total 7340
_reflns_threshold_expression I>2\s(I)
_cod_data_source_file ja026945t_s1_1.cif
_cod_data_source_block s2223a
_cod_original_sg_symbol_H-M 'P 21/c'
_cod_database_code 4115174

loop_
_symmetry_equiv_pos_as_xyz
'x, y, z'
'-x, y+1/2, -z+1/2'
'-x, -y, -z'
'x, -y-1/2, z-1/2'

loop_
_atom_site_label
_atom_site_type_symbol
_atom_site_fract_x
_atom_site_fract_y
_atom_site_fract_z
_atom_site_U_iso_or_equiv
_atom_site_adp_type
_atom_site_occupancy
_atom_site_symmetry_multiplicity
_atom_site_calc_flag
_atom_site_refinement_flags
Li1 Li 0.4388(4) 0.10085(17) 0.4127(6) 0.046(2) Uani 0.9777(15) 1 d P
Ag1 Ag 0.4388(4) 0.10085(17) 0.4127(6) 0.046(2) Uani 0.0223(15) 1 d P
Li2 Li 0.7096(4) 0.12714(15) 0.7101(6) 0.0470(19) Uani 0.9711(15) 1 d P
Ag2 Ag 0.7096(4) 0.12714(15) 0.7101(6) 0.0470(19) Uani 0.0289(15) 1 d P
Ag3 Ag 0.58329(2) 0.168687(9) 0.41960(3) 0.02535(9) Uani 1 1 d .
Br Br 0.57208(3) 0.071887(14) 0.65551(6) 0.04640(14) Uani 1 1 d .
N1 N 0.4077(3) 0.08044(10) 0.1621(4) 0.0322(7) Uani 1 1 d .
N2 N 0.2816(2) 0.07224(10) 0.4002(4) 0.0307(7) Uani 1 1 d .
N3 N 0.7206(3) 0.18400(10) 0.8700(4) 0.0289(7) Uani 1 1 d .
N4 N 0.8514(2) 0.10338(9) 0.9145(3) 0.0253(7) Uani 1 1 d .
C1 C 0.4127(3) 0.17391(12) 0.2874(5) 0.0307(9) Uani 1 1 d .
C2 C 0.3592(3) 0.15715(13) 0.1294(5) 0.0331(9) Uani 1 1 d .
C3 C 0.2565(3) 0.17284(14) 0.0321(5) 0.0408(10) Uani 1 1 d .
H3 H 0.2235 0.1611 -0.0742 0.049 Uiso 1 1 calc R
C4 C 0.2028(4) 0.20493(15) 0.0879(5) 0.0452(11) Uani 1 1 d .
H4 H 0.1332 0.2154 0.0210 0.054 Uiso 1 1 calc R
C5 C 0.2516(4) 0.22179(14) 0.2432(5) 0.0459(11) Uani 1 1 d .
H5 H 0.2153 0.2437 0.2843 0.055 Uiso 1 1 calc R
C6 C 0.3539(3) 0.20649(13) 0.3384(5) 0.0402(10) Uani 1 1 d .
H6 H 0.3861 0.2187 0.4439 0.048 Uiso 1 1 calc R
C7 C 0.4112(3) 0.11955(13) 0.0676(5) 0.0346(9) Uani 1 1 d .
H7A H 0.3710 0.1145 -0.0498 0.041 Uiso 1 1 calc R
H7B H 0.4892 0.1264 0.0769 0.041 Uiso 1 1 calc R
C8 C 0.4794(4) 0.04753(13) 0.1270(6) 0.0493(12) Uani 1 1 d .
H8A H 0.4616 0.0444 0.0065 0.059 Uiso 1 1 calc R
H8B H 0.4632 0.0199 0.1713 0.059 Uiso 1 1 calc R
C9 C 0.6008(4) 0.05704(18) 0.1985(7) 0.0679(16) Uani 1 1 d .
H9A H 0.6194 0.0825 0.1454 0.102 Uiso 1 1 calc R
H9B H 0.6441 0.0326 0.1799 0.102 Uiso 1 1 calc R
H9C H 0.6182 0.0622 0.3167 0.102 Uiso 1 1 calc R
C10 C 0.2900(4) 0.06645(18) 0.1162(5) 0.0547(14) Uani 1 1 d .
H10A H 0.2418 0.0915 0.0747 0.066 Uiso 1 1 calc R
H10B H 0.2766 0.0455 0.0254 0.066 Uiso 1 1 calc R
C11 C 0.2585(4) 0.04748(17) 0.2483(6) 0.0553(14) Uani 1 1 d .
H11A H 0.2968 0.0196 0.2749 0.066 Uiso 1 1 calc R
H11B H 0.1779 0.0416 0.2084 0.066 Uiso 1 1 calc R
C12 C 0.2029(3) 0.10710(13) 0.3915(5) 0.0377(10) Uani 1 1 d .
H12A H 0.1275 0.0950 0.3689 0.045 Uiso 1 1 calc R
H12B H 0.2026 0.1262 0.2991 0.045 Uiso 1 1 calc R
C13 C 0.2305(4) 0.13293(19) 0.5478(7) 0.0662(16) Uani 1 1 d .
H13A H 0.2142 0.1160 0.6341 0.099 Uiso 1 1 calc R
H13B H 0.1859 0.1591 0.5287 0.099 Uiso 1 1 calc R
H13C H 0.3094 0.1404 0.5820 0.099 Uiso 1 1 calc R
C14 C 0.2883(4) 0.04256(18) 0.5363(7) 0.0631(15) Uani 1 1 d .
H14A H 0.3157 0.0585 0.6409 0.076 Uiso 1 1 calc R
H14B H 0.3438 0.0202 0.5365 0.076 Uiso 1 1 calc R
C15 C 0.1782(4) 0.02035(19) 0.5312(7) 0.0704(17) Uani 1 1 d .
H15A H 0.1207 0.0420 0.5223 0.106 Uiso 1 1 calc R
H15B H 0.1886 0.0037 0.6320 0.106 Uiso 1 1 calc R
H15C H 0.1553 0.0012 0.4360 0.106 Uiso 1 1 calc R
C16 C 0.7570(3) 0.17614(11) 0.5309(4) 0.0229(7) Uani 1 1 d .
C17 C 0.8045(3) 0.20556(11) 0.6594(4) 0.0241(8) Uani 1 1 d .
C18 C 0.9135(3) 0.21976(12) 0.6929(4) 0.0285(8) Uani 1 1 d .
H18 H 0.9421 0.2400 0.7782 0.034 Uiso 1 1 calc R
C19 C 0.9802(3) 0.20485(13) 0.6040(4) 0.0307(9) Uani 1 1 d .
H19 H 1.0543 0.2148 0.6273 0.037 Uiso 1 1 calc R
C20 C 0.9380(3) 0.17533(12) 0.4807(4) 0.0297(8) Uani 1 1 d .
H20 H 0.9833 0.1645 0.4191 0.036 Uiso 1 1 calc R
C21 C 0.8290(3) 0.16148(11) 0.4470(4) 0.0255(8) Uani 1 1 d .
H21 H 0.8019 0.1409 0.3623 0.031 Uiso 1 1 calc R
C22 C 0.7352(3) 0.21997(11) 0.7667(4) 0.0285(8) Uani 1 1 d .
H22A H 0.7725 0.2440 0.8373 0.034 Uiso 1 1 calc R
H22B H 0.6618 0.2300 0.6968 0.034 Uiso 1 1 calc R
C23 C 0.6309(4) 0.19296(14) 0.9424(5) 0.0380(10) Uani 1 1 d .
H23A H 0.6423 0.2218 0.9923 0.046 Uiso 1 1 calc R
H23B H 0.6354 0.1721 1.0311 0.046 Uiso 1 1 calc R
C24 C 0.5177(4) 0.19083(17) 0.8205(6) 0.0498(12) Uani 1 1 d .
H24A H 0.5106 0.2129 0.7367 0.075 Uiso 1 1 calc R
H24B H 0.4619 0.1956 0.8768 0.075 Uiso 1 1 calc R
H24C H 0.5065 0.1626 0.7683 0.075 Uiso 1 1 calc R
C25 C 0.8269(3) 0.17675(12) 1.0056(4) 0.0330(9) Uani 1 1 d .
H25A H 0.8258 0.1934 1.1035 0.040 Uiso 1 1 calc R
H25B H 0.8900 0.1870 0.9701 0.040 Uiso 1 1 calc R
C26 C 0.8427(3) 0.13005(13) 1.0500(4) 0.0318(9) Uani 1 1 d .
H26A H 0.9109 0.1266 1.1441 0.038 Uiso 1 1 calc R
H26B H 0.7793 0.1200 1.0853 0.038 Uiso 1 1 calc R
C27 C 0.8306(3) 0.05830(12) 0.9471(5) 0.0304(8) Uani 1 1 d .
H27A H 0.8314 0.0411 0.8502 0.036 Uiso 1 1 calc R
H27B H 0.7550 0.0562 0.9577 0.036 Uiso 1 1 calc R
C28 C 0.9123(3) 0.03787(14) 1.1005(5) 0.0430(11) Uani 1 1 d .
H28A H 0.9867 0.0374 1.0881 0.064 Uiso 1 1 calc R
H28B H 0.8886 0.0086 1.1132 0.064 Uiso 1 1 calc R
H28C H 0.9134 0.0547 1.1978 0.064 Uiso 1 1 calc R
C29 C 0.9600(3) 0.10915(13) 0.8856(5) 0.0365(9) Uani 1 1 d .
H29A H 1.0196 0.1024 0.9882 0.044 Uiso 1 1 calc R
H29B H 0.9682 0.1395 0.8589 0.044 Uiso 1 1 calc R
C30 C 0.9750(4) 0.08160(15) 0.7490(6) 0.0533(13) Uani 1 1 d .
H30A H 0.9836 0.0517 0.7845 0.080 Uiso 1 1 calc R
H30B H 1.0413 0.0909 0.7218 0.080 Uiso 1 1 calc R
H30C H 0.9099 0.0844 0.6518 0.080 Uiso 1 1 calc R

loop_
_atom_site_aniso_label
_atom_site_aniso_U_11
_atom_site_aniso_U_22
_atom_site_aniso_U_33
_atom_site_aniso_U_23
_atom_site_aniso_U_13
_atom_site_aniso_U_12
Li1 0.042(3) 0.048(4) 0.049(4) 0.010(3) 0.013(2) 0.009(2)
Ag1 0.042(3) 0.048(4) 0.049(4) 0.010(3) 0.013(2) 0.009(2)
Li2 0.044(3) 0.038(3) 0.061(4) 0.018(2) 0.019(2) 0.006(2)
Ag2 0.044(3) 0.038(3) 0.061(4) 0.018(2) 0.019(2) 0.006(2)
Ag3 0.02360(14) 0.02429(15) 0.02534(15) -0.00068(12) 0.00326(10) -0.00050(11)
Br 0.0316(2) 0.0332(2) 0.0564(3) 0.0146(2) -0.01341(19) -0.00782(18)
N1 0.0308(16) 0.0349(19) 0.0349(18) -0.0073(15) 0.0162(14) -0.0077(14)
N2 0.0233(15) 0.0372(19) 0.0332(18) -0.0015(15) 0.0109(13) -0.0022(14)
N3 0.0407(18) 0.0248(16) 0.0248(16) 0.0019(13) 0.0151(14) 0.0024(14)
N4 0.0271(15) 0.0245(16) 0.0231(16) -0.0003(13) 0.0057(13) -0.0028(13)
C1 0.0266(18) 0.029(2) 0.032(2) 0.0006(17) 0.0018(16) 0.0025(16)
C2 0.0280(19) 0.038(2) 0.031(2) -0.0007(18) 0.0055(16) 0.0059(17)
C3 0.036(2) 0.050(3) 0.028(2) -0.002(2) -0.0028(17) 0.007(2)
C4 0.037(2) 0.048(3) 0.041(3) 0.000(2) -0.0032(19) 0.016(2)
C5 0.045(2) 0.038(3) 0.048(3) -0.006(2) 0.003(2) 0.016(2)
C6 0.041(2) 0.035(2) 0.037(2) -0.0047(19) -0.0005(19) 0.0074(19)
C7 0.0300(19) 0.046(3) 0.026(2) -0.0022(19) 0.0066(16) 0.0072(18)
C8 0.082(4) 0.026(2) 0.053(3) -0.003(2) 0.039(3) 0.007(2)
C9 0.064(3) 0.063(4) 0.093(4) 0.022(3) 0.049(3) 0.035(3)
C10 0.048(3) 0.079(4) 0.039(3) -0.018(3) 0.017(2) -0.032(3)
C11 0.039(2) 0.068(3) 0.066(3) -0.035(3) 0.027(2) -0.028(2)
C12 0.0209(18) 0.039(2) 0.050(3) -0.002(2) 0.0061(18) 0.0007(17)
C13 0.037(2) 0.085(4) 0.082(4) -0.050(3) 0.026(3) -0.011(3)
C14 0.034(2) 0.069(4) 0.091(4) 0.039(3) 0.026(3) 0.006(2)
C15 0.039(3) 0.080(4) 0.102(4) 0.043(3) 0.036(3) -0.001(3)
C16 0.0266(17) 0.0214(19) 0.0179(17) 0.0055(14) 0.0025(14) -0.0017(14)
C17 0.0316(19) 0.0203(18) 0.0188(18) 0.0035(15) 0.0050(15) -0.0006(15)
C18 0.036(2) 0.0221(19) 0.0210(19) 0.0007(15) -0.0013(16) -0.0073(16)
C19 0.0255(19) 0.037(2) 0.028(2) 0.0063(17) 0.0054(16) -0.0064(17)
C20 0.0267(18) 0.037(2) 0.0249(19) 0.0013(17) 0.0071(15) -0.0001(16)
C21 0.0299(18) 0.027(2) 0.0186(17) -0.0020(15) 0.0060(14) -0.0017(15)
C22 0.039(2) 0.0194(19) 0.026(2) -0.0006(15) 0.0077(16) 0.0017(16)
C23 0.051(3) 0.033(2) 0.035(2) -0.0041(19) 0.021(2) -0.003(2)
C24 0.046(3) 0.060(3) 0.049(3) 0.013(2) 0.023(2) 0.006(2)
C25 0.042(2) 0.031(2) 0.0208(19) -0.0026(16) 0.0027(17) -0.0074(18)
C26 0.035(2) 0.036(2) 0.0202(19) -0.0031(17) 0.0017(16) -0.0036(17)
C27 0.0283(19) 0.030(2) 0.030(2) 0.0045(17) 0.0034(16) -0.0027(16)
C28 0.038(2) 0.040(3) 0.042(3) 0.018(2) -0.0006(19) -0.0041(19)
C29 0.034(2) 0.031(2) 0.046(2) 0.0124(19) 0.0141(18) 0.0022(18)
C30 0.066(3) 0.049(3) 0.061(3) 0.018(2) 0.041(3) 0.023(2)

loop_
_atom_type_symbol
_atom_type_description
_atom_type_scat_dispersion_real
_atom_type_scat_dispersion_imag
_atom_type_scat_source
C C 0.0033 0.0016 'International Tables Vol C Tables 4.2.6.8 and 6.1.1.4'
H H 0.0000 0.0000 'International Tables Vol C Tables 4.2.6.8 and 6.1.1.4'
Ag Ag -0.8971 1.1015 'International Tables Vol C Tables 4.2.6.8 and 6.1.1.4'
Br Br -0.2901 2.4595 'International Tables Vol C Tables 4.2.6.8 and 6.1.1.4'
Li Li -0.0003 0.0001 'International Tables Vol C Tables 4.2.6.8 and 6.1.1.4'
N N 0.0061 0.0033 'International Tables Vol C Tables 4.2.6.8 and 6.1.1.4'

loop_
_geom_angle_atom_site_label_1
_geom_angle_atom_site_label_2
_geom_angle_atom_site_label_3
_geom_angle
N1 Li1 N2 86.6(2)
N1 Li1 Br 127.7(2)
N2 Li1 Br 106.3(2)
N1 Li1 C1 83.3(2)
N2 Li1 C1 111.0(2)
Br Li1 C1 132.6(2)
N1 Li1 Ag3 99.6(2)
N2 Li1 Ag3 155.0(2)
Br Li1 Ag3 89.13(16)
C1 Li1 Ag3 46.79(12)
N4 Li2 N3 84.2(2)
N4 Li2 C16 115.0(2)
N3 Li2 C16 84.24(19)
N4 Li2 Br 106.15(19)
N3 Li2 Br 127.1(2)
C16 Li2 Br 130.7(2)
N4 Li2 Ag3 162.1(2)
N3 Li2 Ag3 94.93(17)
C16 Li2 Ag3 47.29(12)
Br Li2 Ag3 88.67(15)
C1 Ag3 C16 168.08(14)
C1 Ag3 Li1 59.44(15)
C16 Ag3 Li1 132.44(13)
C1 Ag3 Li2 135.77(14)
C16 Ag3 Li2 54.96(13)
Li1 Ag3 Li2 82.02(14)
Li2 Br Li1 99.97(17)
C8 N1 C7 110.4(3)
C8 N1 C10 112.0(4)
C7 N1 C10 107.1(3)
C8 N1 Li1 118.4(3)
C7 N1 Li1 105.8(3)
C10 N1 Li1 102.4(3)
C11 N2 C12 113.6(3)
C11 N2 C14 108.4(4)
C12 N2 C14 112.6(3)
C11 N2 Li1 101.3(3)
C12 N2 Li1 107.3(3)
C14 N2 Li1 113.1(3)
C22 N3 C23 111.0(3)
C22 N3 C25 109.3(3)
C23 N3 C25 109.2(3)
C22 N3 Li2 103.7(2)
C23 N3 Li2 119.8(3)
C25 N3 Li2 103.2(2)
C26 N4 C27 109.6(3)
C26 N4 C29 111.2(3)
C27 N4 C29 112.1(3)
C26 N4 Li2 101.3(2)
C27 N4 Li2 108.7(2)
C29 N4 Li2 113.5(2)
C6 C1 C2 114.8(3)
C6 C1 Ag3 116.1(3)
C2 C1 Ag3 126.6(3)
C6 C1 Li1 122.8(3)
C2 C1 Li1 91.9(3)
Ag3 C1 Li1 73.77(16)
C3 C2 C1 121.7(4)
C3 C2 C7 119.1(3)
C1 C2 C7 119.1(3)
C4 C3 C2 121.1(4)
C4 C3 H3 119.5
C2 C3 H3 119.5
C3 C4 C5 119.0(4)
C3 C4 H4 120.5
C5 C4 H4 120.5
C4 C5 C6 119.7(4)
C4 C5 H5 120.2
C6 C5 H5 120.2
C5 C6 C1 123.7(4)
C5 C6 H6 118.1
C1 C6 H6 118.1
N1 C7 C2 111.3(3)
N1 C7 H7A 109.4
C2 C7 H7A 109.4
N1 C7 H7B 109.4
C2 C7 H7B 109.4
H7A C7 H7B 108.0
N1 C8 C9 113.6(4)
N1 C8 H8A 108.9
C9 C8 H8A 108.9
N1 C8 H8B 108.9
C9 C8 H8B 108.9
H8A C8 H8B 107.7
C8 C9 H9A 109.5
C8 C9 H9B 109.5
H9A C9 H9B 109.5
C8 C9 H9C 109.5
H9A C9 H9C 109.5
H9B C9 H9C 109.5
C11 C10 N1 114.2(4)
C11 C10 H10A 108.7
N1 C10 H10A 108.7
C11 C10 H10B 108.7
N1 C10 H10B 108.7
H10A C10 H10B 107.6
C10 C11 N2 116.8(4)
C10 C11 H11A 108.1
N2 C11 H11A 108.1
C10 C11 H11B 108.1
N2 C11 H11B 108.1
H11A C11 H11B 107.3
N2 C12 C13 112.5(4)
N2 C12 H12A 109.1
C13 C12 H12A 109.1
N2 C12 H12B 109.1
C13 C12 H12B 109.1
H12A C12 H12B 107.8
C12 C13 H13A 109.5
C12 C13 H13B 109.5
H13A C13 H13B 109.5
C12 C13 H13C 109.5
H13A C13 H13C 109.5
H13B C13 H13C 109.5
N2 C14 C15 115.3(4)
N2 C14 H14A 108.5
C15 C14 H14A 108.5
N2 C14 H14B 108.5
C15 C14 H14B 108.5
H14A C14 H14B 107.5
C14 C15 H15A 109.5
C14 C15 H15B 109.5
H15A C15 H15B 109.5
C14 C15 H15C 109.5
H15A C15 H15C 109.5
H15B C15 H15C 109.5
C21 C16 C17 114.9(3)
C21 C16 Ag3 118.8(2)
C17 C16 Ag3 123.7(3)
C21 C16 Li2 116.9(3)
C17 C16 Li2 92.9(2)
Ag3 C16 Li2 77.75(16)
C18 C17 C16 121.7(3)
C18 C17 C22 120.0(3)
C16 C17 C22 118.2(3)
C19 C18 C17 120.9(3)
C19 C18 H18 119.5
C17 C18 H18 119.5
C18 C19 C20 119.2(3)
C18 C19 H19 120.4
C20 C19 H19 120.4
C19 C20 C21 119.7(3)
C19 C20 H20 120.2
C21 C20 H20 120.2
C20 C21 C16 123.6(3)
C20 C21 H21 118.2
C16 C21 H21 118.2
N3 C22 C17 109.6(3)
N3 C22 H22A 109.7
C17 C22 H22A 109.7
N3 C22 H22B 109.7
C17 C22 H22B 109.7
H22A C22 H22B 108.2
N3 C23 C24 113.4(3)
N3 C23 H23A 108.9
C24 C23 H23A 108.9
N3 C23 H23B 108.9
C24 C23 H23B 108.9
H23A C23 H23B 107.7
C23 C24 H24A 109.5
C23 C24 H24B 109.5
H24A C24 H24B 109.5
C23 C24 H24C 109.5
H24A C24 H24C 109.5
H24B C24 H24C 109.5
N3 C25 C26 111.1(3)
N3 C25 H25A 109.4
C26 C25 H25A 109.4
N3 C25 H25B 109.4
C26 C25 H25B 109.4
H25A C25 H25B 108.0
N4 C26 C25 112.9(3)
N4 C26 H26A 109.0
C25 C26 H26A 109.0
N4 C26 H26B 109.0
C25 C26 H26B 109.0
H26A C26 H26B 107.8
N4 C27 C28 116.4(3)
N4 C27 H27A 108.2
C28 C27 H27A 108.2
N4 C27 H27B 108.2
C28 C27 H27B 108.2
H27A C27 H27B 107.3
C27 C28 H28A 109.5
C27 C28 H28B 109.5
H28A C28 H28B 109.5
C27 C28 H28C 109.5
H28A C28 H28C 109.5
H28B C28 H28C 109.5
N4 C29 C30 113.7(3)
N4 C29 H29A 108.8
C30 C29 H29A 108.8
N4 C29 H29B 108.8
C30 C29 H29B 108.8
H29A C29 H29B 107.7
C29 C30 H30A 109.5
C29 C30 H30B 109.5
H30A C30 H30B 109.5
C29 C30 H30C 109.5
H30A C30 H30C 109.5
H30B C30 H30C 109.5

loop_
_geom_bond_atom_site_label_1
_geom_bond_atom_site_label_2
_geom_bond_distance
Li1 N1 2.154(6)
Li1 N2 2.155(6)
Li1 Br 2.417(5)
Li1 C1 2.502(6)
Li1 Ag3 2.789(5)
Li2 N4 2.218(5)
Li2 N3 2.220(6)
Li2 C16 2.369(6)
Li2 Br 2.395(5)
Li2 Ag3 2.828(5)
Ag3 C1 2.118(4)
Ag3 C16 2.126(3)
N1 C8 1.461(5)
N1 C7 1.474(5)
N1 C10 1.487(5)
N2 C11 1.463(5)
N2 C12 1.463(5)
N2 C14 1.470(5)
N3 C22 1.476(5)
N3 C23 1.476(5)
N3 C25 1.502(5)
N4 C26 1.458(5)
N4 C27 1.476(5)
N4 C29 1.480(5)
C1 C6 1.407(5)
C1 C2 1.415(5)
C2 C3 1.401(5)
C2 C7 1.519(5)
C3 C4 1.377(6)
C3 H3 0.9500
C4 C5 1.387(6)
C4 H4 0.9500
C5 C6 1.388(5)
C5 H5 0.9500
C6 H6 0.9500
C7 H7A 0.9900
C7 H7B 0.9900
C8 C9 1.501(7)
C8 H8A 0.9900
C8 H8B 0.9900
C9 H9A 0.9800
C9 H9B 0.9800
C9 H9C 0.9800
C10 C11 1.435(6)
C10 H10A 0.9900
C10 H10B 0.9900
C11 H11A 0.9900
C11 H11B 0.9900
C12 C13 1.508(6)
C12 H12A 0.9900
C12 H12B 0.9900
C13 H13A 0.9800
C13 H13B 0.9800
C13 H13C 0.9800
C14 C15 1.547(6)
C14 H14A 0.9900
C14 H14B 0.9900
C15 H15A 0.9800
C15 H15B 0.9800
C15 H15C 0.9800
C16 C21 1.398(5)
C16 C17 1.418(5)
C17 C18 1.394(5)
C17 C22 1.518(5)
C18 C19 1.378(5)
C18 H18 0.9500
C19 C20 1.380(5)
C19 H19 0.9500
C20 C21 1.391(5)
C20 H20 0.9500
C21 H21 0.9500
C22 H22A 0.9900
C22 H22B 0.9900
C23 C24 1.495(6)
C23 H23A 0.9900
C23 H23B 0.9900
C24 H24A 0.9800
C24 H24B 0.9800
C24 H24C 0.9800
C25 C26 1.507(5)
C25 H25A 0.9900
C25 H25B 0.9900
C26 H26A 0.9900
C26 H26B 0.9900
C27 C28 1.540(5)
C27 H27A 0.9900
C27 H27B 0.9900
C28 H28A 0.9800
C28 H28B 0.9800
C28 H28C 0.9800
C29 C30 1.509(6)
C29 H29A 0.9900
C29 H29B 0.9900
C30 H30A 0.9800
C30 H30B 0.9800
C30 H30C 0.9800

loop_
_geom_torsion_atom_site_label_1
_geom_torsion_atom_site_label_2
_geom_torsion_atom_site_label_3
_geom_torsion_atom_site_label_4
_geom_torsion
N1 Li1 Ag3 C1 71.4(2)
N2 Li1 Ag3 C1 -31.4(6)
Br Li1 Ag3 C1 -160.5(2)
N1 Li1 Ag3 C16 -107.3(2)
N2 Li1 Ag3 C16 150.0(5)
Br Li1 Ag3 C16 20.8(3)
C1 Li1 Ag3 C16 -178.66(18)
N1 Li1 Ag3 Li2 -131.3(2)
N2 Li1 Ag3 Li2 126.0(6)
Br Li1 Ag3 Li2 -3.11(15)
C1 Li1 Ag3 Li2 157.38(18)
N4 Li2 Ag3 C1 178.0(7)
N3 Li2 Ag3 C1 -95.6(2)
C16 Li2 Ag3 C1 -173.12(19)
Br Li2 Ag3 C1 31.5(3)
N4 Li2 Ag3 C16 -8.9(7)
N3 Li2 Ag3 C16 77.49(19)
Br Li2 Ag3 C16 -155.4(2)
N4 Li2 Ag3 Li1 149.6(8)
N3 Li2 Ag3 Li1 -123.98(19)
C16 Li2 Ag3 Li1 158.53(18)
Br Li2 Ag3 Li1 3.14(15)
N4 Li2 Br Li1 -173.5(2)
N3 Li2 Br Li1 91.5(3)
C16 Li2 Br Li1 -27.5(3)
Ag3 Li2 Br Li1 -3.65(17)
N1 Li1 Br Li2 105.2(3)
N2 Li1 Br Li2 -156.3(2)
C1 Li1 Br Li2 -15.6(3)
Ag3 Li1 Br Li2 3.70(17)
N2 Li1 N1 C8 -113.3(3)
Br Li1 N1 C8 -5.3(5)
C1 Li1 N1 C8 135.1(3)
Ag3 Li1 N1 C8 91.1(3)
N2 Li1 N1 C7 122.4(3)
Br Li1 N1 C7 -129.6(3)
C1 Li1 N1 C7 10.8(3)
Ag3 Li1 N1 C7 -33.2(3)
N2 Li1 N1 C10 10.3(3)
Br Li1 N1 C10 118.3(4)
C1 Li1 N1 C10 -101.2(3)
Ag3 Li1 N1 C10 -145.3(3)
N1 Li1 N2 C11 12.7(3)
Br Li1 N2 C11 -115.7(3)
C1 Li1 N2 C11 94.3(3)
Ag3 Li1 N2 C11 118.2(6)
N1 Li1 N2 C12 -106.6(3)
Br Li1 N2 C12 125.0(3)
C1 Li1 N2 C12 -25.1(4)
Ag3 Li1 N2 C12 -1.1(7)
N1 Li1 N2 C14 128.6(3)
Br Li1 N2 C14 0.2(4)
C1 Li1 N2 C14 -149.9(3)
Ag3 Li1 N2 C14 -125.9(6)
N4 Li2 N3 C22 123.4(2)
C16 Li2 N3 C22 7.5(3)
Br Li2 N3 C22 -130.7(3)
Ag3 Li2 N3 C22 -38.6(3)
N4 Li2 N3 C23 -112.2(3)
C16 Li2 N3 C23 131.9(3)
Br Li2 N3 C23 -6.3(4)
Ag3 Li2 N3 C23 85.8(3)
N4 Li2 N3 C25 9.4(3)
C16 Li2 N3 C25 -106.5(2)
Br Li2 N3 C25 115.3(3)
Ag3 Li2 N3 C25 -152.7(2)
N3 Li2 N4 C26 19.3(3)
C16 Li2 N4 C26 100.2(3)
Br Li2 N4 C26 -107.7(3)
Ag3 Li2 N4 C26 107.4(8)
N3 Li2 N4 C27 134.6(2)
C16 Li2 N4 C27 -144.5(3)
Br Li2 N4 C27 7.6(3)
Ag3 Li2 N4 C27 -137.3(7)
N3 Li2 N4 C29 -100.0(3)
C16 Li2 N4 C29 -19.1(4)
Br Li2 N4 C29 133.0(3)
Ag3 Li2 N4 C29 -11.9(9)
C16 Ag3 C1 C6 -65.7(8)
Li1 Ag3 C1 C6 119.1(4)
Li2 Ag3 C1 C6 86.0(4)
C16 Ag3 C1 C2 95.2(7)
Li1 Ag3 C1 C2 -80.1(4)
Li2 Ag3 C1 C2 -113.2(4)
C16 Ag3 C1 Li1 175.2(6)
Li2 Ag3 C1 Li1 -33.1(3)
N1 Li1 C1 C6 139.2(3)
N2 Li1 C1 C6 55.4(4)
Br Li1 C1 C6 -84.0(4)
Ag3 Li1 C1 C6 -111.0(3)
N1 Li1 C1 C2 17.8(3)
N2 Li1 C1 C2 -66.0(3)
Br Li1 C1 C2 154.6(3)
Ag3 Li1 C1 C2 127.7(3)
N1 Li1 C1 Ag3 -109.84(18)
N2 Li1 C1 Ag3 166.4(3)
Br Li1 C1 Ag3 27.0(3)
C6 C1 C2 C3 1.1(6)
Ag3 C1 C2 C3 -159.9(3)
Li1 C1 C2 C3 128.9(4)
C6 C1 C2 C7 -175.4(4)
Ag3 C1 C2 C7 23.5(5)
Li1 C1 C2 C7 -47.6(4)
C1 C2 C3 C4 -1.0(7)
C7 C2 C3 C4 175.6(4)
C2 C3 C4 C5 0.0(7)
C3 C4 C5 C6 0.8(7)
C4 C5 C6 C1 -0.6(7)
C2 C1 C6 C5 -0.4(6)
Ag3 C1 C6 C5 162.8(4)
Li1 C1 C6 C5 -110.3(5)
C8 N1 C7 C2 -167.2(3)
C10 N1 C7 C2 70.7(4)
Li1 N1 C7 C2 -38.0(4)
C3 C2 C7 N1 -108.8(4)
C1 C2 C7 N1 67.9(5)
C7 N1 C8 C9 71.1(5)
C10 N1 C8 C9 -169.7(4)
Li1 N1 C8 C9 -51.0(5)
C8 N1 C10 C11 93.7(5)
C7 N1 C10 C11 -145.2(4)
Li1 N1 C10 C11 -34.1(5)
N1 C10 C11 N2 53.1(6)
C12 N2 C11 C10 77.3(5)
C14 N2 C11 C10 -156.7(4)
Li1 N2 C11 C10 -37.5(5)
C11 N2 C12 C13 -178.3(4)
C14 N2 C12 C13 58.0(5)
Li1 N2 C12 C13 -67.2(4)
C11 N2 C14 C15 -67.2(5)
C12 N2 C14 C15 59.3(6)
Li1 N2 C14 C15 -178.7(4)
C1 Ag3 C16 C21 -89.7(7)
Li1 Ag3 C16 C21 84.8(3)
Li2 Ag3 C16 C21 114.2(3)
C1 Ag3 C16 C17 71.0(8)
Li1 Ag3 C16 C17 -114.6(3)
Li2 Ag3 C16 C17 -85.2(3)
C1 Ag3 C16 Li2 156.2(6)
Li1 Ag3 C16 Li2 -29.4(2)
N4 Li2 C16 C21 60.8(4)
N3 Li2 C16 C21 141.6(3)
Br Li2 C16 C21 -82.9(4)
Ag3 Li2 C16 C21 -116.2(3)
N4 Li2 C16 C17 -59.1(3)
N3 Li2 C16 C17 21.7(2)
Br Li2 C16 C17 157.2(3)
Ag3 Li2 C16 C17 123.9(2)
N4 Li2 C16 Ag3 177.0(2)
N3 Li2 C16 Ag3 -102.16(16)
Br Li2 C16 Ag3 33.3(3)
C21 C16 C17 C18 2.6(5)
Ag3 C16 C17 C18 -158.7(3)
Li2 C16 C17 C18 124.1(3)
C21 C16 C17 C22 -174.6(3)
Ag3 C16 C17 C22 24.1(4)
Li2 C16 C17 C22 -53.0(3)
C16 C17 C18 C19 -1.5(5)
C22 C17 C18 C19 175.6(3)
C17 C18 C19 C20 -0.2(5)
C18 C19 C20 C21 0.7(5)
C19 C20 C21 C16 0.6(6)
C17 C16 C21 C20 -2.2(5)
Ag3 C16 C21 C20 160.1(3)
Li2 C16 C21 C20 -109.5(4)
C23 N3 C22 C17 -165.0(3)
C25 N3 C22 C17 74.5(4)
Li2 N3 C22 C17 -35.0(3)
C18 C17 C22 N3 -107.7(4)
C16 C17 C22 N3 69.5(4)
C22 N3 C23 C24 72.5(4)
C25 N3 C23 C24 -166.9(3)
Li2 N3 C23 C24 -48.3(5)
C22 N3 C25 C26 -147.1(3)
C23 N3 C25 C26 91.3(4)
Li2 N3 C25 C26 -37.2(4)
C27 N4 C26 C25 -161.9(3)
C29 N4 C26 C25 73.6(4)
Li2 N4 C26 C25 -47.3(3)
N3 C25 C26 N4 62.2(4)
C26 N4 C27 C28 -62.1(4)
C29 N4 C27 C28 61.8(4)
Li2 N4 C27 C28 -171.9(3)
C26 N4 C29 C30 178.7(3)
C27 N4 C29 C30 55.7(4)
Li2 N4 C29 C30 -67.9(4)
